data_4087599
loop_
_publ_author_name
'Nakae, Toyotaka'
'Hirotsu, Masakazu'
'Kinoshita, Isamu'

_publ_section_title
;
 Di- and Mononuclear Iron Complexes of N,C,S-Tridentate Ligands Containing
 an Aminopyridyl Group: Effect of the Pendant Amine Site on Catalytic
 Properties for Proton Reduction
;
_journal_issue 16
_journal_name_full Organometallics
_journal_page_first 3988
_journal_paper_doi 10.1021/acs.organomet.5b00366
_journal_volume 34
_journal_year 2015
_chemical_formula_moiety 'C34 H34 Fe N2 O P2 S'
_chemical_formula_sum 'C34 H34 Fe N2 O P2 S'
_chemical_formula_weight 636.48
_space_group_IT_number 14
_space_group_name_Hall '-P 2yn'
_space_group_name_H-M_alt 'P 1 21/n 1'
_symmetry_cell_setting monoclinic
_symmetry_space_group_name_Hall '-P 2yn'
_symmetry_space_group_name_H-M 'P 1 21/n 1'
_atom_sites_solution_hydrogens difmap
_atom_sites_solution_primary direct
_atom_sites_solution_secondary difmap
_audit_creation_method SHELXL-97
_cell_angle_alpha 90.00
_cell_angle_beta 101.625(3)
_cell_angle_gamma 90.00
_cell_formula_units_Z 4
_cell_length_a 13.764(3)
_cell_length_b 15.811(3)
_cell_length_c 14.069(3)
_cell_measurement_reflns_used 7537
_cell_measurement_temperature 153
_cell_measurement_theta_max 27.4855
_cell_measurement_theta_min 3.1952
_cell_volume 2998.9(11)
_computing_cell_refinement 'CrystalClear (Rigaku Inc., 2008)'
_computing_data_collection 'CrystalClear (Rigaku Inc., 2008)'
_computing_data_reduction 'CrystalClear (Rigaku Inc., 2008)'
_computing_molecular_graphics 'Ortep-3 for Windows (Farrugia, 1997)'
_computing_publication_material SHELXL97
_computing_structure_refinement 'SHELXL-97 (Sheldrick, 1997)'
_computing_structure_solution 'SIR97 (Altomare <i>et al.</i>,  1999)'
_diffrn_ambient_temperature 153
_diffrn_detector_area_resol_mean 28.5714
_diffrn_measured_fraction_theta_full 0.987
_diffrn_measured_fraction_theta_max 0.987
_diffrn_measurement_details
;
scan:
	Number of images: 360
	           Slice: -110.0000 - 70.0000
	     Image width: 0.5000
	        Exp time: 1.0000
	   Rotation axis: Omega
	           Omega: 0.0000
	             Chi: 45.0000
	             Phi: 0.0000
	             XTD: 44.9504
	          2theta: -20.1893
scan:
	Number of images: 360
	           Slice: -110.0000 - 70.0000
	     Image width: 0.5000
	        Exp time: 1.0000
	   Rotation axis: Omega
	           Omega: 0.0000
	             Chi: 45.0000
	             Phi: 90.0000
	             XTD: 44.9504
	          2theta: -20.1893
;
_diffrn_measurement_device 'Saturn724+ (4x4 bin mode)'
_diffrn_measurement_device_details 'AFC11 (Right): Eulerian 3 circle'
_diffrn_measurement_device_type 'Rigaku AFC11 with Saturn 724+ CCD'
_diffrn_measurement_method \w
_diffrn_radiation_detector CCD
_diffrn_radiation_monochromator Confocal
_diffrn_radiation_source 'Rotating Anode'
_diffrn_radiation_type MoK\a
_diffrn_radiation_wavelength 0.710747
_diffrn_reflns_av_R_equivalents 0.0481
_diffrn_reflns_av_unetI/netI 0.0487
_diffrn_reflns_limit_h_max 15
_diffrn_reflns_limit_h_min -17
_diffrn_reflns_limit_k_max 20
_diffrn_reflns_limit_k_min -19
_diffrn_reflns_limit_l_max 18
_diffrn_reflns_limit_l_min -18
_diffrn_reflns_number 24343
_diffrn_reflns_reduction_process 'Lp corrections applied'
_diffrn_reflns_theta_full 27.47
_diffrn_reflns_theta_max 27.47
_diffrn_reflns_theta_min 3.20
_diffrn_source_current 24.0000
_diffrn_source_power 1.2000
_diffrn_source_voltage 50.0000
_exptl_absorpt_coefficient_mu 0.710
_exptl_absorpt_correction_T_max 0.9790
_exptl_absorpt_correction_T_min 0.7741
_exptl_absorpt_correction_type multi-scan
_exptl_absorpt_process_details 'REQAB (Rigaku, 1998)'
_exptl_crystal_colour Red
_exptl_crystal_density_diffrn 1.410
_exptl_crystal_density_method 'not measured'
_exptl_crystal_description Platelet
_exptl_crystal_F_000 1328
_exptl_crystal_size_max 0.38
_exptl_crystal_size_mid 0.20
_exptl_crystal_size_min 0.03
_refine_diff_density_max 0.334
_refine_diff_density_min -0.351
_refine_diff_density_rms 0.070
_refine_ls_extinction_method none
_refine_ls_goodness_of_fit_ref 1.095
_refine_ls_hydrogen_treatment refall
_refine_ls_matrix_type full
_refine_ls_number_parameters 506
_refine_ls_number_reflns 6778
_refine_ls_number_restraints 0
_refine_ls_restrained_S_all 1.095
_refine_ls_R_factor_all 0.0635
_refine_ls_R_factor_gt 0.0491
_refine_ls_shift/su_max 0.000
_refine_ls_shift/su_mean 0.000
_refine_ls_structure_factor_coef Fsqd
_refine_ls_weighting_details 'calc w=1/[\s^2^(Fo^2^)+(0.0386P)^2^+1.9792P] where P=(Fo^2^+2Fc^2^)/3'
_refine_ls_weighting_scheme calc
_refine_ls_wR_factor_gt 0.0969
_refine_ls_wR_factor_ref 0.1039
_reflns_number_gt 5610
_reflns_number_total 6778
_reflns_threshold_expression >2sigma(I)
_cod_data_source_file om5b00366_si_003.cif
_cod_data_source_block Fe-m-apyBPT-P2_7
_cod_depositor_comments
;
The following automatic conversions were performed:

data item '_exptl_absorpt_correction_type' value 'Multi-scan' was
changed to 'multi-scan' in accordance with the
/home/saulius/struct/COD-crude-data/automatic-downloads/DataCite-retrospective/ACS/depositions/lib/dictionaries/cif_core.dic
dictionary named 'cif_core.dic' version 2.4.2 last updated on
2011-04-26.

Automatic conversion script
Id: cif_fix_values 6909 2019-04-08 15:41:33Z antanas 
;
_cod_original_sg_symbol_H-M P21/n
_cod_database_code 4087599

loop_
_symmetry_equiv_pos_as_xyz
'x, y, z'
'-x+1/2, y+1/2, -z+1/2'
'-x, -y, -z'
'x-1/2, -y-1/2, z-1/2'

loop_
_atom_site_label
_atom_site_type_symbol
_atom_site_fract_x
_atom_site_fract_y
_atom_site_fract_z
_atom_site_U_iso_or_equiv
_atom_site_adp_type
_atom_site_occupancy
_atom_site_symmetry_multiplicity
_atom_site_calc_flag
C1 C 0.73093(18) 0.53727(15) 0.45596(18) 0.0206(5) Uani 1 1 d
C2 C 0.75045(19) 0.61993(16) 0.42812(19) 0.0243(5) Uani 1 1 d
C3 C 0.7900(2) 0.68083(16) 0.4948(2) 0.0267(6) Uani 1 1 d
C4 C 0.8151(2) 0.65963(16) 0.5923(2) 0.0266(6) Uani 1 1 d
C5 C 0.79544(19) 0.57869(16) 0.62128(19) 0.0229(5) Uani 1 1 d
C6 C 0.75040(18) 0.51599(15) 0.55569(17) 0.0200(5) Uani 1 1 d
C7 C 0.72828(17) 0.35462(15) 0.54268(17) 0.0185(5) Uani 1 1 d
C8 C 0.73047(18) 0.43130(15) 0.59478(17) 0.0203(5) Uani 1 1 d
C9 C 0.71694(19) 0.42863(17) 0.69151(18) 0.0251(6) Uani 1 1 d
C10 C 0.7134(2) 0.35323(17) 0.74088(19) 0.0269(6) Uani 1 1 d
C11 C 0.7243(2) 0.27815(17) 0.69446(19) 0.0259(6) Uani 1 1 d
C12 C 0.72985(18) 0.27883(15) 0.59667(18) 0.0205(5) Uani 1 1 d
C13 C 0.73860(17) 0.20069(15) 0.54339(17) 0.0189(5) Uani 1 1 d
C14 C 0.75431(19) 0.12027(16) 0.58341(19) 0.0239(5) Uani 1 1 d
C15 C 0.76284(19) 0.05113(16) 0.52602(19) 0.0243(5) Uani 1 1 d
C16 C 0.75518(18) 0.06167(15) 0.42661(18) 0.0222(5) Uani 1 1 d
C17 C 0.73961(18) 0.14394(15) 0.39021(18) 0.0206(5) Uani 1 1 d
C18 C 0.69626(19) 0.31113(15) 0.27545(18) 0.0229(5) Uani 1 1 d
C19 C 0.4663(2) 0.3653(2) 0.2877(3) 0.0384(7) Uani 1 1 d
C20 C 0.4990(2) 0.3737(2) 0.4912(3) 0.0373(7) Uani 1 1 d
C21 C 0.49941(18) 0.21450(16) 0.39402(19) 0.0242(5) Uani 1 1 d
C22 C 0.4623(2) 0.17977(19) 0.4703(2) 0.0338(7) Uani 1 1 d
C23 C 0.4287(2) 0.0965(2) 0.4659(3) 0.0432(8) Uani 1 1 d
C24 C 0.4326(2) 0.0478(2) 0.3856(3) 0.0440(8) Uani 1 1 d
C25 C 0.4693(2) 0.0808(2) 0.3095(3) 0.0401(8) Uani 1 1 d
C26 C 0.5027(2) 0.16336(18) 0.3138(2) 0.0312(6) Uani 1 1 d
C27 C 0.9172(2) 0.4181(2) 0.3290(2) 0.0324(6) Uani 1 1 d
C28 C 0.9495(2) 0.3872(2) 0.5296(2) 0.0312(6) Uani 1 1 d
C29 C 0.93823(18) 0.24791(16) 0.39897(18) 0.0229(5) Uani 1 1 d
C30 C 0.9792(2) 0.19746(17) 0.4776(2) 0.0290(6) Uani 1 1 d
C31 C 1.0151(2) 0.11713(19) 0.4633(3) 0.0389(7) Uani 1 1 d
C32 C 1.0103(2) 0.0866(2) 0.3710(3) 0.0446(8) Uani 1 1 d
C33 C 0.9709(2) 0.1364(2) 0.2917(3) 0.0404(8) Uani 1 1 d
C34 C 0.9350(2) 0.21616(18) 0.3056(2) 0.0301(6) Uani 1 1 d
N1 N 0.73224(14) 0.21172(12) 0.44628(14) 0.0185(4) Uani 1 1 d
N2 N 0.75794(19) -0.00542(15) 0.36509(19) 0.0312(5) Uani 1 1 d
O1 O 0.68524(15) 0.30314(12) 0.19137(13) 0.0362(5) Uani 1 1 d
P1 P 0.54753(5) 0.32189(4) 0.39533(5) 0.02138(15) Uani 1 1 d
P2 P 0.87676(5) 0.34751(4) 0.41549(5) 0.02011(15) Uani 1 1 d
S1 S 0.67967(5) 0.46926(4) 0.36102(4) 0.02271(15) Uani 1 1 d
Fe1 Fe 0.71262(2) 0.33085(2) 0.40077(2) 0.01723(10) Uani 1 1 d
H1N H 0.782(2) -0.050(2) 0.390(2) 0.040(9) Uiso 1 1 d
H2 H 0.739(2) 0.6344(19) 0.361(2) 0.036(8) Uiso 1 1 d
H2N H 0.771(2) 0.005(2) 0.306(2) 0.042(9) Uiso 1 1 d
H3 H 0.8060(18) 0.7391(17) 0.4762(19) 0.024(7) Uiso 1 1 d
H4 H 0.8464(19) 0.6982(17) 0.639(2) 0.022(7) Uiso 1 1 d
H5 H 0.816(2) 0.5632(19) 0.689(2) 0.037(8) Uiso 1 1 d
H9 H 0.7089(18) 0.4790(17) 0.7244(19) 0.020(7) Uiso 1 1 d
H10 H 0.705(2) 0.3520(19) 0.801(2) 0.037(8) Uiso 1 1 d
H11 H 0.7212(19) 0.2256(17) 0.7265(19) 0.025(7) Uiso 1 1 d
H14 H 0.756(2) 0.1124(18) 0.651(2) 0.031(8) Uiso 1 1 d
H15 H 0.7736(18) -0.0031(17) 0.5541(19) 0.020(7) Uiso 1 1 d
H17 H 0.7344(18) 0.1531(16) 0.3220(19) 0.019(7) Uiso 1 1 d
H19A H 0.482(3) 0.339(2) 0.231(3) 0.059(12) Uiso 1 1 d
H19B H 0.482(2) 0.424(2) 0.288(2) 0.052(10) Uiso 1 1 d
H19C H 0.393(3) 0.353(2) 0.292(3) 0.060(11) Uiso 1 1 d
H20A H 0.517(3) 0.434(2) 0.491(3) 0.060(11) Uiso 1 1 d
H20B H 0.528(2) 0.3506(19) 0.556(2) 0.037(9) Uiso 1 1 d
H20C H 0.430(3) 0.368(2) 0.477(2) 0.050(10) Uiso 1 1 d
H22 H 0.464(2) 0.211(2) 0.527(2) 0.040(9) Uiso 1 1 d
H23 H 0.403(3) 0.076(2) 0.519(3) 0.062(11) Uiso 1 1 d
H24 H 0.409(2) -0.007(2) 0.382(2) 0.058(11) Uiso 1 1 d
H25 H 0.473(2) 0.047(2) 0.253(2) 0.045(9) Uiso 1 1 d
H26 H 0.527(2) 0.188(2) 0.259(2) 0.045(9) Uiso 1 1 d
H27A H 0.889(2) 0.3996(19) 0.263(2) 0.043(9) Uiso 1 1 d
H27B H 0.989(2) 0.4128(19) 0.340(2) 0.039(9) Uiso 1 1 d
H27C H 0.890(2) 0.476(2) 0.339(2) 0.053(10) Uiso 1 1 d
H28A H 1.017(3) 0.388(2) 0.526(2) 0.049(10) Uiso 1 1 d
H28B H 0.931(2) 0.353(2) 0.584(2) 0.046(9) Uiso 1 1 d
H28C H 0.930(2) 0.446(2) 0.538(2) 0.035(8) Uiso 1 1 d
H30 H 0.9801(19) 0.2171(17) 0.542(2) 0.023(7) Uiso 1 1 d
H31 H 1.044(3) 0.088(2) 0.523(3) 0.060(11) Uiso 1 1 d
H32 H 1.036(3) 0.031(2) 0.358(3) 0.063(11) Uiso 1 1 d
H33 H 0.971(2) 0.117(2) 0.227(3) 0.054(10) Uiso 1 1 d
H34 H 0.907(2) 0.2512(19) 0.250(2) 0.036(8) Uiso 1 1 d

loop_
_atom_site_aniso_label
_atom_site_aniso_U_11
_atom_site_aniso_U_22
_atom_site_aniso_U_33
_atom_site_aniso_U_23
_atom_site_aniso_U_13
_atom_site_aniso_U_12
C1 0.0197(13) 0.0190(12) 0.0238(12) -0.0014(9) 0.0061(10) 0.0022(10)
C2 0.0277(14) 0.0210(12) 0.0251(13) 0.0015(10) 0.0077(11) 0.0013(11)
C3 0.0298(15) 0.0172(12) 0.0350(15) -0.0024(11) 0.0111(12) -0.0028(11)
C4 0.0292(15) 0.0218(13) 0.0303(14) -0.0068(11) 0.0095(11) -0.0014(11)
C5 0.0233(13) 0.0246(13) 0.0225(13) -0.0034(10) 0.0084(10) -0.0004(11)
C6 0.0188(12) 0.0197(12) 0.0224(12) -0.0013(9) 0.0067(10) 0.0034(10)
C7 0.0162(12) 0.0198(11) 0.0188(11) 0.0005(9) 0.0018(9) -0.0008(9)
C8 0.0191(12) 0.0203(12) 0.0218(12) -0.0001(9) 0.0045(10) 0.0017(10)
C9 0.0290(15) 0.0255(13) 0.0223(13) -0.0045(10) 0.0088(11) -0.0009(11)
C10 0.0312(15) 0.0308(14) 0.0208(13) 0.0006(11) 0.0100(11) 0.0015(12)
C11 0.0305(15) 0.0240(13) 0.0247(13) 0.0041(10) 0.0090(11) -0.0006(11)
C12 0.0193(12) 0.0201(12) 0.0222(12) 0.0029(9) 0.0040(9) -0.0002(10)
C13 0.0173(12) 0.0189(11) 0.0201(12) 0.0022(9) 0.0025(9) -0.0008(10)
C14 0.0261(14) 0.0208(12) 0.0233(13) 0.0022(10) 0.0016(10) -0.0017(11)
C15 0.0269(14) 0.0177(12) 0.0264(13) 0.0057(10) 0.0010(10) -0.0009(11)
C16 0.0198(13) 0.0181(12) 0.0274(13) -0.0007(10) 0.0019(10) 0.0007(10)
C17 0.0211(13) 0.0180(11) 0.0220(12) 0.0004(9) 0.0027(10) -0.0016(10)
C18 0.0244(13) 0.0173(12) 0.0259(13) 0.0018(10) 0.0028(10) -0.0001(10)
C19 0.0286(17) 0.0363(17) 0.0438(19) 0.0113(15) -0.0084(14) -0.0017(14)
C20 0.0262(17) 0.0346(17) 0.053(2) -0.0131(15) 0.0118(14) 0.0011(14)
C21 0.0175(13) 0.0236(13) 0.0299(14) 0.0008(10) 0.0008(10) -0.0021(10)
C22 0.0324(16) 0.0360(16) 0.0308(15) 0.0037(13) 0.0016(12) -0.0073(13)
C23 0.0399(18) 0.0408(18) 0.0464(19) 0.0144(15) 0.0032(15) -0.0121(15)
C24 0.0348(18) 0.0256(15) 0.068(2) 0.0039(15) 0.0010(16) -0.0055(14)
C25 0.0301(17) 0.0318(16) 0.058(2) -0.0152(15) 0.0064(15) -0.0028(13)
C26 0.0248(15) 0.0292(14) 0.0392(16) -0.0062(12) 0.0055(12) -0.0024(12)
C27 0.0247(16) 0.0329(16) 0.0406(17) 0.0109(13) 0.0089(13) -0.0001(13)
C28 0.0221(15) 0.0335(16) 0.0354(16) -0.0120(13) -0.0001(12) -0.0008(13)
C29 0.0182(12) 0.0234(12) 0.0274(13) -0.0005(10) 0.0052(10) -0.0021(10)
C30 0.0264(15) 0.0248(13) 0.0343(16) 0.0018(11) 0.0024(12) 0.0015(11)
C31 0.0287(16) 0.0267(15) 0.056(2) 0.0057(14) -0.0034(14) 0.0014(13)
C32 0.0289(17) 0.0295(16) 0.076(3) -0.0145(16) 0.0117(16) 0.0019(13)
C33 0.0307(17) 0.0385(17) 0.053(2) -0.0201(16) 0.0111(15) -0.0043(14)
C34 0.0262(15) 0.0317(15) 0.0326(15) -0.0052(12) 0.0067(12) -0.0027(12)
N1 0.0173(10) 0.0178(10) 0.0200(10) 0.0006(8) 0.0025(8) -0.0023(8)
N2 0.0456(15) 0.0190(12) 0.0287(13) -0.0003(10) 0.0068(11) 0.0041(11)
O1 0.0526(13) 0.0357(11) 0.0185(10) -0.0026(8) 0.0026(9) 0.0005(10)
P1 0.0183(3) 0.0189(3) 0.0255(3) 0.0004(2) 0.0010(3) 0.0004(3)
P2 0.0191(3) 0.0186(3) 0.0222(3) 0.0007(2) 0.0030(2) -0.0011(2)
S1 0.0296(4) 0.0162(3) 0.0205(3) 0.0016(2) 0.0008(2) 0.0003(3)
Fe1 0.01903(19) 0.01537(17) 0.01649(17) 0.00063(13) 0.00164(13) -0.00027(13)

loop_
_atom_type_symbol
_atom_type_description
_atom_type_scat_dispersion_real
_atom_type_scat_dispersion_imag
_atom_type_scat_source
C C 0.0033 0.0016 'International Tables Vol C Tables 4.2.6.8 and 6.1.1.4'
H H 0.0000 0.0000 'International Tables Vol C Tables 4.2.6.8 and 6.1.1.4'
N N 0.0061 0.0033 'International Tables Vol C Tables 4.2.6.8 and 6.1.1.4'
O O 0.0106 0.0060 'International Tables Vol C Tables 4.2.6.8 and 6.1.1.4'
P P 0.1023 0.0942 'International Tables Vol C Tables 4.2.6.8 and 6.1.1.4'
S S 0.1246 0.1234 'International Tables Vol C Tables 4.2.6.8 and 6.1.1.4'
Fe Fe 0.3463 0.8444 'International Tables Vol C Tables 4.2.6.8 and 6.1.1.4'

loop_
_geom_angle_atom_site_label_1
_geom_angle_atom_site_label_2
_geom_angle_atom_site_label_3
_geom_angle
C2 C1 C6 119.3(2)
C2 C1 S1 115.41(19)
C6 C1 S1 125.30(19)
C3 C2 C1 122.1(2)
C3 C2 H2 118.1(18)
C1 C2 H2 119.8(18)
C2 C3 C4 119.4(2)
C2 C3 H3 123.1(15)
C4 C3 H3 117.4(15)
C5 C4 C3 119.3(2)
C5 C4 H4 118.9(17)
C3 C4 H4 121.8(17)
C4 C5 C6 122.9(2)
C4 C5 H5 119.0(18)
C6 C5 H5 118.1(18)
C5 C6 C1 116.9(2)
C5 C6 C8 118.6(2)
C1 C6 C8 124.5(2)
C8 C7 C12 116.8(2)
C8 C7 Fe1 131.71(18)
C12 C7 Fe1 111.29(17)
C9 C8 C7 118.8(2)
C9 C8 C6 116.9(2)
C7 C8 C6 124.3(2)
C10 C9 C8 122.3(2)
C10 C9 H9 117.6(16)
C8 C9 H9 120.1(16)
C11 C10 C9 119.1(2)
C11 C10 H10 119(2)
C9 C10 H10 122(2)
C10 C11 C12 119.6(2)
C10 C11 H11 120.6(16)
C12 C11 H11 119.4(16)
C11 C12 C7 122.5(2)
C11 C12 C13 121.7(2)
C7 C12 C13 115.7(2)
N1 C13 C14 119.8(2)
N1 C13 C12 114.2(2)
C14 C13 C12 126.0(2)
C15 C14 C13 120.9(2)
C15 C14 H14 119.5(17)
C13 C14 H14 119.5(17)
C14 C15 C16 119.7(2)
C14 C15 H15 120.0(16)
C16 C15 H15 120.3(16)
N2 C16 C15 122.3(2)
N2 C16 C17 120.6(2)
C15 C16 C17 117.0(2)
N1 C17 C16 123.3(2)
N1 C17 C18 66.18(14)
C16 C17 C18 170.22(19)
N1 C17 H17 117.8(15)
C16 C17 H17 118.8(15)
C18 C17 H17 51.7(15)
O1 C18 Fe1 176.0(2)
O1 C18 C17 114.08(18)
Fe1 C18 C17 69.88(9)
P1 C19 H19A 109(2)
P1 C19 H19B 105(2)
H19A C19 H19B 109(3)
P1 C19 H19C 109(2)
H19A C19 H19C 111(3)
H19B C19 H19C 114(3)
P1 C20 H20A 108(2)
P1 C20 H20B 112.1(18)
H20A C20 H20B 108(3)
P1 C20 H20C 107(2)
H20A C20 H20C 110(3)
H20B C20 H20C 112(3)
C22 C21 C26 118.2(3)
C22 C21 P1 123.3(2)
C26 C21 P1 118.5(2)
C21 C22 C23 120.6(3)
C21 C22 H22 120.5(19)
C23 C22 H22 118.7(19)
C24 C23 C22 119.9(3)
C24 C23 H23 122(2)
C22 C23 H23 118(2)
C25 C24 C23 120.4(3)
C25 C24 H24 120(2)
C23 C24 H24 120(2)
C24 C25 C26 119.7(3)
C24 C25 H25 121.3(19)
C26 C25 H25 119.0(19)
C25 C26 C21 121.2(3)
C25 C26 H26 120.2(19)
C21 C26 H26 118.6(19)
P2 C27 H27A 109.5(18)
P2 C27 H27B 106.2(18)
H27A C27 H27B 109(2)
P2 C27 H27C 107.2(19)
H27A C27 H27C 108(3)
H27B C27 H27C 117(3)
P2 C28 H28A 109(2)
P2 C28 H28B 107.7(19)
H28A C28 H28B 117(3)
P2 C28 H28C 108.1(17)
H28A C28 H28C 107(3)
H28B C28 H28C 108(2)
C30 C29 C34 118.2(3)
C30 C29 P2 121.3(2)
C34 C29 P2 120.1(2)
C29 C30 C31 120.6(3)
C29 C30 H30 119.7(16)
C31 C30 H30 119.6(16)
C32 C31 C30 120.4(3)
C32 C31 H31 125(2)
C30 C31 H31 114(2)
C31 C32 C33 119.8(3)
C31 C32 H32 122(2)
C33 C32 H32 118(2)
C34 C33 C32 119.9(3)
C34 C33 H33 119(2)
C32 C33 H33 121(2)
C33 C34 C29 121.0(3)
C33 C34 H34 120.3(18)
C29 C34 H34 118.7(18)
C17 N1 C13 119.2(2)
C17 N1 Fe1 125.88(17)
C13 N1 Fe1 114.88(15)
C16 N2 H1N 117(2)
C16 N2 H2N 118(2)
H1N N2 H2N 114(3)
C20 P1 C21 103.91(14)
C20 P1 C19 101.03(18)
C21 P1 C19 100.44(14)
C20 P1 Fe1 117.62(11)
C21 P1 Fe1 114.80(8)
C19 P1 Fe1 116.60(12)
C27 P2 C28 100.96(16)
C27 P2 C29 103.44(13)
C28 P2 C29 102.86(13)
C27 P2 Fe1 116.64(10)
C28 P2 Fe1 119.07(10)
C29 P2 Fe1 111.80(8)
C1 S1 Fe1 111.89(9)
C18 Fe1 N1 97.83(10)
C18 Fe1 C7 178.71(11)
N1 Fe1 C7 82.90(9)
C18 Fe1 P2 92.09(8)
N1 Fe1 P2 90.72(6)
C7 Fe1 P2 88.96(7)
C18 Fe1 P1 91.72(8)
N1 Fe1 P1 91.25(6)
C7 Fe1 P1 87.20(7)
P2 Fe1 P1 175.43(3)
C18 Fe1 S1 86.87(8)
N1 Fe1 S1 173.73(6)
C7 Fe1 S1 92.32(7)
P2 Fe1 S1 93.26(3)
P1 Fe1 S1 84.44(3)

loop_
_geom_bond_atom_site_label_1
_geom_bond_atom_site_label_2
_geom_bond_distance
C1 C2 1.406(3)
C1 C6 1.415(3)
C1 S1 1.749(2)
C2 C3 1.378(4)
C2 H2 0.95(3)
C3 C4 1.387(4)
C3 H3 0.99(3)
C4 C5 1.386(4)
C4 H4 0.94(3)
C5 C6 1.410(3)
C5 H5 0.98(3)
C6 C8 1.494(3)
C7 C8 1.414(3)
C7 C12 1.417(3)
C7 Fe1 2.000(2)
C8 C9 1.411(3)
C9 C10 1.386(4)
C9 H9 0.94(3)
C10 C11 1.377(4)
C10 H10 0.87(3)
C11 C12 1.393(3)
C11 H11 0.95(3)
C12 C13 1.462(3)
C13 N1 1.363(3)
C13 C14 1.390(3)
C14 C15 1.378(4)
C14 H14 0.95(3)
C15 C16 1.391(3)
C15 H15 0.94(3)
C16 N2 1.375(3)
C16 C17 1.398(3)
C17 N1 1.347(3)
C17 C18 3.092(3)
C17 H17 0.96(3)
C18 O1 1.169(3)
C18 Fe1 1.760(3)
C19 P1 1.824(3)
C19 H19A 0.95(4)
C19 H19B 0.95(4)
C19 H19C 1.04(4)
C20 P1 1.817(3)
C20 H20A 0.99(4)
C20 H20B 0.99(3)
C20 H20C 0.93(4)
C21 C22 1.391(4)
C21 C26 1.397(4)
C21 P1 1.821(3)
C22 C23 1.392(4)
C22 H22 0.93(3)
C23 C24 1.377(5)
C23 H23 0.94(4)
C24 C25 1.377(5)
C24 H24 0.93(4)
C25 C26 1.381(4)
C25 H25 0.97(3)
C26 H26 0.97(3)
C27 P2 1.819(3)
C27 H27A 0.98(3)
C27 H27B 0.98(3)
C27 H27C 1.01(3)
C28 P2 1.823(3)
C28 H28A 0.95(3)
C28 H28B 1.01(3)
C28 H28C 0.98(3)
C29 C30 1.388(4)
C29 C34 1.399(4)
C29 P2 1.825(3)
C30 C31 1.392(4)
C30 H30 0.96(3)
C31 C32 1.375(5)
C31 H31 0.97(4)
C32 C33 1.386(5)
C32 H32 0.98(4)
C33 C34 1.382(4)
C33 H33 0.96(3)
C34 H34 0.97(3)
N1 Fe1 1.990(2)
N2 H1N 0.83(3)
N2 H2N 0.90(3)
P1 Fe1 2.2625(9)
P2 Fe1 2.2422(9)
S1 Fe1 2.2815(8)

loop_
_geom_torsion_atom_site_label_1
_geom_torsion_atom_site_label_2
_geom_torsion_atom_site_label_3
_geom_torsion_atom_site_label_4
_geom_torsion
C6 C1 C2 C3 1.4(4)
S1 C1 C2 C3 179.4(2)
C1 C2 C3 C4 2.5(4)
C2 C3 C4 C5 -3.1(4)
C3 C4 C5 C6 -0.1(4)
C4 C5 C6 C1 3.9(4)
C4 C5 C6 C8 -178.7(2)
C2 C1 C6 C5 -4.4(3)
S1 C1 C6 C5 177.74(19)
C2 C1 C6 C8 178.3(2)
S1 C1 C6 C8 0.4(3)
C12 C7 C8 C9 -10.7(3)
Fe1 C7 C8 C9 163.8(2)
C12 C7 C8 C6 166.7(2)
Fe1 C7 C8 C6 -18.8(4)
C5 C6 C8 C9 26.6(3)
C1 C6 C8 C9 -156.1(2)
C5 C6 C8 C7 -150.8(2)
C1 C6 C8 C7 26.5(4)
C7 C8 C9 C10 7.9(4)
C6 C8 C9 C10 -169.7(2)
C8 C9 C10 C11 0.5(4)
C9 C10 C11 C12 -5.6(4)
C10 C11 C12 C7 2.3(4)
C10 C11 C12 C13 -178.3(2)
C8 C7 C12 C11 6.0(4)
Fe1 C7 C12 C11 -169.6(2)
C8 C7 C12 C13 -173.5(2)
Fe1 C7 C12 C13 10.9(3)
C11 C12 C13 N1 173.2(2)
C7 C12 C13 N1 -7.3(3)
C11 C12 C13 C14 -8.2(4)
C7 C12 C13 C14 171.2(2)
N1 C13 C14 C15 -0.5(4)
C12 C13 C14 C15 -179.0(2)
C13 C14 C15 C16 -0.3(4)
C14 C15 C16 N2 -176.6(2)
C14 C15 C16 C17 0.5(4)
N2 C16 C17 N1 177.3(2)
C15 C16 C17 N1 0.2(4)
N2 C16 C17 C18 10.8(12)
C15 C16 C17 C18 -166.2(10)
N1 C17 C18 O1 -177.0(2)
C16 C17 C18 O1 -9.3(12)
N1 C17 C18 Fe1 3.59(13)
C16 C17 C18 Fe1 171.2(11)
C26 C21 C22 C23 -0.6(4)
P1 C21 C22 C23 -178.5(2)
C21 C22 C23 C24 0.3(5)
C22 C23 C24 C25 -0.1(5)
C23 C24 C25 C26 0.1(5)
C24 C25 C26 C21 -0.4(5)
C22 C21 C26 C25 0.6(4)
P1 C21 C26 C25 178.6(2)
C34 C29 C30 C31 -0.6(4)
P2 C29 C30 C31 172.2(2)
C29 C30 C31 C32 -0.1(4)
C30 C31 C32 C33 0.9(5)
C31 C32 C33 C34 -1.1(5)
C32 C33 C34 C29 0.4(4)
C30 C29 C34 C33 0.5(4)
P2 C29 C34 C33 -172.4(2)
C16 C17 N1 C13 -1.0(4)
C18 C17 N1 C13 176.5(2)
C16 C17 N1 Fe1 178.81(18)
C18 C17 N1 Fe1 -3.68(13)
C14 C13 N1 C17 1.2(3)
C12 C13 N1 C17 179.8(2)
C14 C13 N1 Fe1 -178.71(18)
C12 C13 N1 Fe1 0.0(3)
C22 C21 P1 C20 -17.3(3)
C26 C21 P1 C20 164.8(2)
C22 C21 P1 C19 -121.6(3)
C26 C21 P1 C19 60.5(2)
C22 C21 P1 Fe1 112.5(2)
C26 C21 P1 Fe1 -65.4(2)
C30 C29 P2 C27 139.8(2)
C34 C29 P2 C27 -47.5(2)
C30 C29 P2 C28 35.0(3)
C34 C29 P2 C28 -152.3(2)
C30 C29 P2 Fe1 -93.9(2)
C34 C29 P2 Fe1 78.8(2)
C2 C1 S1 Fe1 155.12(17)
C6 C1 S1 Fe1 -26.9(2)
O1 C18 Fe1 N1 -175(3)
C17 C18 Fe1 N1 -2.24(8)
O1 C18 Fe1 C7 61(7)
C17 C18 Fe1 C7 -127(5)
O1 C18 Fe1 P2 -84(3)
C17 C18 Fe1 P2 88.77(6)
O1 C18 Fe1 P1 94(3)
C17 C18 Fe1 P1 -93.74(6)
O1 C18 Fe1 S1 9(3)
C17 C18 Fe1 S1 -178.08(6)
C17 N1 Fe1 C18 6.0(2)
C13 N1 Fe1 C18 -174.18(17)
C17 N1 Fe1 C7 -175.1(2)
C13 N1 Fe1 C7 4.75(17)
C17 N1 Fe1 P2 -86.23(19)
C13 N1 Fe1 P2 93.62(16)
C17 N1 Fe1 P1 97.89(19)
C13 N1 Fe1 P1 -82.26(16)
C17 N1 Fe1 S1 144.3(5)
C13 N1 Fe1 S1 -35.8(7)
C8 C7 Fe1 C18 -58(5)
C12 C7 Fe1 C18 116(5)
C8 C7 Fe1 N1 176.8(2)
C12 C7 Fe1 N1 -8.42(17)
C8 C7 Fe1 P2 86.0(2)
C12 C7 Fe1 P2 -99.28(17)
C8 C7 Fe1 P1 -91.5(2)
C12 C7 Fe1 P1 83.19(17)
C8 C7 Fe1 S1 -7.2(2)
C12 C7 Fe1 S1 167.50(17)
C27 P2 Fe1 C18 49.24(15)
C28 P2 Fe1 C18 170.73(14)
C29 P2 Fe1 C18 -69.49(12)
C27 P2 Fe1 N1 147.11(14)
C28 P2 Fe1 N1 -91.40(13)
C29 P2 Fe1 N1 28.37(11)
C27 P2 Fe1 C7 -130.01(14)
C28 P2 Fe1 C7 -8.52(14)
C29 P2 Fe1 C7 111.26(11)
C27 P2 Fe1 P1 -97.3(4)
C28 P2 Fe1 P1 24.2(4)
C29 P2 Fe1 P1 144.0(4)
C27 P2 Fe1 S1 -37.74(13)
C28 P2 Fe1 S1 83.75(12)
C29 P2 Fe1 S1 -156.47(9)
C20 P1 Fe1 C18 -157.48(16)
C21 P1 Fe1 C18 79.80(12)
C19 P1 Fe1 C18 -37.25(16)
C20 P1 Fe1 N1 104.65(15)
C21 P1 Fe1 N1 -18.08(11)
C19 P1 Fe1 N1 -135.12(15)
C20 P1 Fe1 C7 21.82(15)
C21 P1 Fe1 C7 -100.91(12)
C19 P1 Fe1 C7 142.05(15)
C20 P1 Fe1 P2 -10.9(4)
C21 P1 Fe1 P2 -133.7(4)
C19 P1 Fe1 P2 109.3(4)
C20 P1 Fe1 S1 -70.79(14)
C21 P1 Fe1 S1 166.48(10)
C19 P1 Fe1 S1 49.44(13)
C1 S1 Fe1 C18 -155.80(12)
C1 S1 Fe1 N1 65.4(6)
C1 S1 Fe1 C7 25.21(11)
C1 S1 Fe1 P2 -63.88(9)
C1 S1 Fe1 P1 112.16(9)
